data_2023250
loop_
_publ_author_name
'Harish Kumar, M.'
'Vinduvahini, M.'
'Devarajegowda, H. C.'
'Srinivasa, H. T.'
'Palakshamurthy, B. S.'

_publ_section_title
;
 Synthesis, crystal structure and Hirshfeld surface analysis of
 4&#x2032;-cyano-[1,1&#x2032;-biphenyl]-4-yl 3-(benzyloxy)benzoate
;
_journal_coeditor_code HB8105
_journal_issue 10
_journal_name_full 'Acta Crystallographica Section E Crystallographic Communications'
_journal_paper_doi 10.1107/S2056989024008570
_journal_volume 80
_journal_year 2024
_chemical_formula_iupac 'C27 H19 N O3'
_chemical_formula_moiety 'C27 H19 N O3'
_chemical_formula_sum 'C27 H19 N O3'
_chemical_formula_weight 405.43
_chemical_name_systematic
;
4'-Cyano-[1,1'-biphenyl]-4-yl 3-(benzyloxy)benzoate
;
_space_group_crystal_system monoclinic
_space_group_IT_number 4
_space_group_name_Hall 'P 2yb'
_space_group_name_H-M_alt 'P 1 21 1'
_atom_sites_solution_hydrogens geom
_atom_sites_solution_primary direct
_atom_sites_solution_secondary difmap
_audit_creation_method SHELXL-2018/3
_cell_angle_alpha 90
_cell_angle_beta 97.668(4)
_cell_angle_gamma 90
_cell_formula_units_Z 2
_cell_length_a 9.4289(10)
_cell_length_b 9.6739(9)
_cell_length_c 11.4872(11)
_cell_measurement_reflns_used 3639
_cell_measurement_temperature 270(2)
_cell_measurement_theta_max 25.1
_cell_measurement_theta_min 3.5
_cell_volume 1038.43(18)
_computing_cell_refinement
;
SAINT (Bruker, 2014)
;
_computing_data_collection
;
APEX2 (Bruker, 2014)
;
_computing_data_reduction
;
SAINT (Bruker, 2014)
;
_computing_molecular_graphics
;
Mercury (Macrae <i>et al.</i>,  2020)
;
_computing_publication_material
;
<i>SHELXL2018/3</i> (Sheldrick, 2015)
;
_computing_structure_refinement
;
<i>SHELXL2018/3</i> (Sheldrick, 2015)
;
_computing_structure_solution
;
SHELXS97 (Sheldrick, 2008)
;
_diffrn_ambient_temperature 270(2)
_diffrn_detector_area_resol_mean 1.09
_diffrn_measured_fraction_theta_full 0.993
_diffrn_measured_fraction_theta_max 0.993
_diffrn_measurement_device_type 'Bruker SMART APEXII CCD'
_diffrn_measurement_method '\f and \W scans'
_diffrn_radiation_monochromator Graphite
_diffrn_radiation_type MoK\a
_diffrn_radiation_wavelength 0.71073
_diffrn_reflns_av_R_equivalents 0.0524
_diffrn_reflns_av_unetI/netI 0.0281
_diffrn_reflns_limit_h_max 11
_diffrn_reflns_limit_h_min -11
_diffrn_reflns_limit_k_max 11
_diffrn_reflns_limit_k_min -11
_diffrn_reflns_limit_l_max 13
_diffrn_reflns_limit_l_min -13
_diffrn_reflns_number 27994
_diffrn_reflns_theta_full 24.996
_diffrn_reflns_theta_max 24.996
_diffrn_reflns_theta_min 3.579
_diffrn_source 'fine-focus sealed tube'
_diffrn_standards_number 3308
_exptl_absorpt_coefficient_mu 0.085
_exptl_absorpt_correction_T_max 0.981
_exptl_absorpt_correction_T_min 0.966
_exptl_absorpt_correction_type multi-scan
_exptl_absorpt_process_details
;
(SADABS; Krause <i>et al.</i>,  2015)
;
_exptl_crystal_colour colourless
_exptl_crystal_density_diffrn 1.297
_exptl_crystal_description block
_exptl_crystal_F_000 424
_exptl_crystal_size_max 0.420
_exptl_crystal_size_mid 0.380
_exptl_crystal_size_min 0.240
_refine_diff_density_max 0.112
_refine_diff_density_min -0.160
_refine_ls_abs_structure_details
;
Flack <i>x</i> determined using 1347 quotients
[(<i>I</i>^+^)-(<i>I</i>^-^)]/[(<i>I</i>^+^)+(<i>I</i>^-^)]
(Parsons <i>et al.</i>,  2013)
;
_refine_ls_abs_structure_Flack 0.0(5)
_refine_ls_extinction_method none
_refine_ls_goodness_of_fit_ref 1.083
_refine_ls_hydrogen_treatment constr
_refine_ls_matrix_type full
_refine_ls_number_constraints 0.012
_refine_ls_number_parameters 280
_refine_ls_number_reflns 3639
_refine_ls_number_restraints 1
_refine_ls_restrained_S_all 1.083
_refine_ls_R_factor_all 0.0432
_refine_ls_R_factor_gt 0.0379
_refine_ls_shift/su_max 0.000
_refine_ls_shift/su_mean 0.000
_refine_ls_structure_factor_coef Fsqd
_refine_ls_weighting_details 'w=1/[\s^2^(Fo^2^)+(0.0339P)^2^+0.1198P] where P=(Fo^2^+2Fc^2^)/3'
_refine_ls_weighting_scheme calc
_refine_ls_wR_factor_gt 0.0777
_refine_ls_wR_factor_ref 0.0795
_reflns_number_gt 3308
_reflns_number_total 3639
_reflns_threshold_expression 'I > 2\s(I)'
_cod_data_source_file hb8105.cif
_cod_data_source_block I
_cod_original_sg_symbol_H-M 'P 21'
_cod_database_code 2023250
_shelx_space_group_comment
;
The symmetry employed for this shelxl refinement is uniquely defined
by the following loop, which should always be used as a source of
symmetry information in preference to the above space-group names.
They are only intended as comments.
;
_shelx_estimated_absorpt_t_min 0.965
_shelx_estimated_absorpt_t_max 0.980

loop_
_space_group_symop_operation_xyz
'x, y, z'
'-x, y+1/2, -z'

loop_
_atom_site_type_symbol
_atom_site_label
_atom_site_fract_x
_atom_site_fract_y
_atom_site_fract_z
_atom_site_U_iso_or_equiv
_atom_site_adp_type
_atom_site_calc_flag
_atom_site_occupancy
_atom_site_disorder_assembly
_atom_site_disorder_group
O O1 0.7334(2) 0.77894(19) 0.21126(16) 0.0509(5) Uani d 1 . .
O O3 0.8888(2) 0.5498(2) -0.24091(16) 0.0555(6) Uani d 1 . .
O O2 0.7452(3) 0.5514(2) 0.17589(19) 0.0695(7) Uani d 1 . .
C C11 0.6854(3) 0.7566(3) 0.3203(2) 0.0430(7) Uani d 1 . .
C C13 0.7200(3) 0.7988(3) 0.5258(2) 0.0443(7) Uani d 1 . .
H H13 0.775740 0.834123 0.592030 0.053 Uiso calc 1 . .
C C21 0.8166(3) 0.4201(3) -0.2372(2) 0.0484(7) Uani d 1 . .
H H21A 0.715024 0.435077 -0.236419 0.058 Uiso calc 1 . .
H H21B 0.853943 0.369863 -0.166652 0.058 Uiso calc 1 . .
C C10 0.5549(3) 0.6967(3) 0.3284(2) 0.0506(7) Uani d 1 . .
H H10 0.498693 0.663636 0.261571 0.061 Uiso calc 1 . .
C C16 0.8197(3) 0.6095(3) -0.0507(2) 0.0414(6) Uani d 1 . .
H H16 0.783496 0.521562 -0.040255 0.050 Uiso calc 1 . .
C C8 0.5898(3) 0.7372(3) 0.5372(2) 0.0384(6) Uani d 1 . .
C C22 0.8404(3) 0.3390(3) -0.3434(2) 0.0401(6) Uani d 1 . .
C C12 0.7683(3) 0.8085(3) 0.4174(2) 0.0450(7) Uani d 1 . .
H H12 0.855882 0.849784 0.410635 0.054 Uiso calc 1 . .
C C20 0.8662(3) 0.8422(3) 0.0195(2) 0.0488(7) Uani d 1 . .
H H20 0.860968 0.910130 0.076078 0.059 Uiso calc 1 . .
C C27 0.8103(3) 0.3941(3) -0.4553(3) 0.0481(7) Uani d 1 . .
H H27 0.775214 0.483768 -0.465142 0.058 Uiso calc 1 . .
C C17 0.8782(3) 0.6410(3) -0.1512(2) 0.0421(6) Uani d 1 . .
C C9 0.5083(3) 0.6864(3) 0.4366(2) 0.0470(7) Uani d 1 . .
H H9 0.420768 0.644553 0.442524 0.056 Uiso calc 1 . .
C C15 0.8154(3) 0.7109(3) 0.0354(2) 0.0391(6) Uani d 1 . .
C C6 0.5598(3) 0.8325(3) 0.7351(2) 0.0461(7) Uani d 1 . .
H H6 0.611277 0.910110 0.717919 0.055 Uiso calc 1 . .
C C5 0.5377(3) 0.7261(3) 0.6536(2) 0.0393(6) Uani d 1 . .
C C2 0.4316(3) 0.7098(3) 0.8675(2) 0.0493(7) Uani d 1 . .
C C4 0.4646(3) 0.6095(3) 0.6828(2) 0.0496(7) Uani d 1 . .
H H4 0.451143 0.536161 0.630193 0.060 Uiso calc 1 . .
C C19 0.9250(3) 0.8715(3) -0.0818(3) 0.0550(8) Uani d 1 . .
H H19 0.959121 0.959983 -0.093327 0.066 Uiso calc 1 . .
C C23 0.8922(3) 0.2051(3) -0.3313(3) 0.0475(7) Uani d 1 . .
H H23 0.911977 0.166328 -0.256862 0.057 Uiso calc 1 . .
N N1 0.3247(4) 0.6894(4) 1.0630(3) 0.0907(11) Uani d 1 . .
C C7 0.5067(3) 0.8251(3) 0.8410(2) 0.0506(7) Uani d 1 . .
H H7 0.521498 0.897631 0.894393 0.061 Uiso calc 1 . .
C C3 0.4113(3) 0.6006(3) 0.7889(3) 0.0552(8) Uani d 1 . .
H H3 0.362120 0.521913 0.807373 0.066 Uiso calc 1 . .
C C14 0.7605(3) 0.6679(3) 0.1449(3) 0.0450(7) Uani d 1 . .
C C18 0.9338(3) 0.7717(3) -0.1657(2) 0.0515(8) Uani d 1 . .
H H18 0.976819 0.791722 -0.232010 0.062 Uiso calc 1 . .
C C26 0.8322(3) 0.3164(3) -0.5526(3) 0.0549(8) Uani d 1 . .
H H26 0.811223 0.353879 -0.627419 0.066 Uiso calc 1 . .
C C25 0.8848(3) 0.1843(3) -0.5389(3) 0.0588(8) Uani d 1 . .
H H25 0.900050 0.132486 -0.604287 0.071 Uiso calc 1 . .
C C1 0.3728(4) 0.6998(4) 0.9774(3) 0.0635(9) Uani d 1 . .
C C24 0.9147(3) 0.1288(3) -0.4283(3) 0.0561(8) Uani d 1 . .
H H24 0.950410 0.039321 -0.418934 0.067 Uiso calc 1 . .

loop_
_atom_site_aniso_label
_atom_site_aniso_U_11
_atom_site_aniso_U_22
_atom_site_aniso_U_33
_atom_site_aniso_U_12
_atom_site_aniso_U_13
_atom_site_aniso_U_23
O1 0.0725(14) 0.0391(10) 0.0449(11) 0.0014(10) 0.0219(10) -0.0050(9)
O3 0.0780(15) 0.0486(12) 0.0448(11) -0.0129(11) 0.0262(10) -0.0078(9)
O2 0.112(2) 0.0427(12) 0.0623(14) -0.0043(13) 0.0450(13) -0.0047(11)
C11 0.0543(17) 0.0372(15) 0.0398(15) 0.0058(13) 0.0142(13) -0.0018(12)
C13 0.0456(16) 0.0440(15) 0.0421(15) -0.0021(13) 0.0016(12) -0.0031(12)
C21 0.0514(17) 0.0455(16) 0.0506(17) -0.0032(13) 0.0152(14) -0.0025(14)
C10 0.0530(17) 0.0555(18) 0.0437(16) -0.0063(15) 0.0079(13) -0.0136(14)
C16 0.0458(15) 0.0361(14) 0.0431(15) -0.0021(12) 0.0085(12) 0.0004(12)
C8 0.0385(14) 0.0334(14) 0.0435(15) 0.0041(11) 0.0066(11) -0.0026(11)
C22 0.0382(14) 0.0404(15) 0.0432(16) -0.0017(12) 0.0103(12) -0.0023(12)
C12 0.0445(15) 0.0408(15) 0.0508(17) -0.0009(13) 0.0110(13) -0.0008(13)
C20 0.0572(17) 0.0453(17) 0.0435(16) -0.0077(14) 0.0050(13) -0.0047(13)
C27 0.0515(17) 0.0429(16) 0.0514(18) 0.0016(13) 0.0130(14) -0.0007(13)
C17 0.0487(15) 0.0428(15) 0.0350(15) -0.0007(13) 0.0060(12) -0.0027(12)
C9 0.0429(15) 0.0548(17) 0.0445(16) -0.0065(14) 0.0102(12) -0.0083(14)
C15 0.0385(14) 0.0403(15) 0.0386(14) 0.0012(12) 0.0048(11) -0.0003(12)
C6 0.0544(17) 0.0361(15) 0.0479(17) 0.0009(13) 0.0068(13) -0.0029(13)
C5 0.0402(14) 0.0386(14) 0.0387(14) 0.0057(12) 0.0033(11) -0.0012(12)
C2 0.0559(18) 0.0544(18) 0.0377(15) 0.0068(15) 0.0067(13) -0.0004(15)
C4 0.0586(18) 0.0489(17) 0.0427(16) -0.0082(14) 0.0119(13) -0.0097(13)
C19 0.071(2) 0.0476(17) 0.0465(17) -0.0191(16) 0.0078(15) -0.0018(14)
C23 0.0473(16) 0.0450(16) 0.0511(16) -0.0004(14) 0.0091(13) 0.0027(14)
N1 0.114(3) 0.112(3) 0.0516(18) 0.004(2) 0.0303(18) -0.0054(19)
C7 0.0602(18) 0.0490(17) 0.0418(16) 0.0078(15) 0.0039(14) -0.0123(13)
C3 0.063(2) 0.0538(17) 0.0510(17) -0.0105(16) 0.0151(15) -0.0012(14)
C14 0.0506(16) 0.0398(15) 0.0465(16) -0.0002(13) 0.0131(13) -0.0048(13)
C18 0.0608(19) 0.0557(17) 0.0390(16) -0.0142(15) 0.0105(14) 0.0036(15)
C26 0.0610(19) 0.062(2) 0.0428(17) -0.0149(16) 0.0112(14) -0.0030(15)
C25 0.061(2) 0.056(2) 0.063(2) -0.0137(17) 0.0226(16) -0.0223(17)
C1 0.074(2) 0.070(2) 0.0475(19) 0.0047(19) 0.0114(16) -0.0063(18)
C24 0.0561(19) 0.0386(16) 0.076(2) -0.0020(14) 0.0166(16) -0.0101(16)

loop_
_atom_type_symbol
_atom_type_description
_atom_type_scat_dispersion_real
_atom_type_scat_dispersion_imag
_atom_type_scat_source
C C 0.0033 0.0016 'International Tables Vol C Tables 4.2.6.8 and 6.1.1.4'
H H 0.0000 0.0000 'International Tables Vol C Tables 4.2.6.8 and 6.1.1.4'
N N 0.0061 0.0033 'International Tables Vol C Tables 4.2.6.8 and 6.1.1.4'
O O 0.0106 0.0060 'International Tables Vol C Tables 4.2.6.8 and 6.1.1.4'

loop_
_geom_angle_atom_site_label_1
_geom_angle_atom_site_label_2
_geom_angle_atom_site_label_3
_geom_angle_site_symmetry_1
_geom_angle_site_symmetry_3
_geom_angle
_geom_angle_publ_flag
C14 O1 C11 . . 119.0(2) ?
C17 O3 C21 . . 117.4(2) ?
C12 C11 C10 . . 121.2(2) ?
C12 C11 O1 . . 117.0(3) ?
C10 C11 O1 . . 121.6(2) ?
C12 C13 C8 . . 121.0(3) ?
C12 C13 H13 . . 119.5 ?
C8 C13 H13 . . 119.5 ?
O3 C21 C22 . . 108.2(2) ?
O3 C21 H21A . . 110.1 ?
C22 C21 H21A . . 110.1 ?
O3 C21 H21B . . 110.1 ?
C22 C21 H21B . . 110.1 ?
H21A C21 H21B . . 108.4 ?
C11 C10 C9 . . 119.2(3) ?
C11 C10 H10 . . 120.4 ?
C9 C10 H10 . . 120.4 ?
C17 C16 C15 . . 119.4(2) ?
C17 C16 H16 . . 120.3 ?
C15 C16 H16 . . 120.3 ?
C13 C8 C9 . . 118.2(2) ?
C13 C8 C5 . . 121.2(2) ?
C9 C8 C5 . . 120.6(2) ?
C27 C22 C23 . . 118.6(3) ?
C27 C22 C21 . . 121.5(3) ?
C23 C22 C21 . . 119.9(3) ?
C11 C12 C13 . . 119.1(3) ?
C11 C12 H12 . . 120.4 ?
C13 C12 H12 . . 120.4 ?
C15 C20 C19 . . 119.1(3) ?
C15 C20 H20 . . 120.5 ?
C19 C20 H20 . . 120.5 ?
C22 C27 C26 . . 120.4(3) ?
C22 C27 H27 . . 119.8 ?
C26 C27 H27 . . 119.8 ?
O3 C17 C16 . . 124.4(2) ?
O3 C17 C18 . . 115.5(2) ?
C16 C17 C18 . . 120.1(2) ?
C10 C9 C8 . . 121.2(3) ?
C10 C9 H9 . . 119.4 ?
C8 C9 H9 . . 119.4 ?
C20 C15 C16 . . 120.6(2) ?
C20 C15 C14 . . 122.5(2) ?
C16 C15 C14 . . 116.8(2) ?
C7 C6 C5 . . 121.2(3) ?
C7 C6 H6 . . 119.4 ?
C5 C6 H6 . . 119.4 ?
C4 C5 C6 . . 118.3(2) ?
C4 C5 C8 . . 120.7(2) ?
C6 C5 C8 . . 121.0(2) ?
C7 C2 C3 . . 120.3(3) ?
C7 C2 C1 . . 120.9(3) ?
C3 C2 C1 . . 118.8(3) ?
C3 C4 C5 . . 121.1(3) ?
C3 C4 H4 . . 119.5 ?
C5 C4 H4 . . 119.5 ?
C18 C19 C20 . . 120.9(3) ?
C18 C19 H19 . . 119.5 ?
C20 C19 H19 . . 119.5 ?
C24 C23 C22 . . 120.7(3) ?
C24 C23 H23 . . 119.6 ?
C22 C23 H23 . . 119.6 ?
C2 C7 C6 . . 119.7(3) ?
C2 C7 H7 . . 120.2 ?
C6 C7 H7 . . 120.2 ?
C4 C3 C2 . . 119.5(3) ?
C4 C3 H3 . . 120.3 ?
C2 C3 H3 . . 120.3 ?
O2 C14 O1 . . 122.5(3) ?
O2 C14 C15 . . 125.9(3) ?
O1 C14 C15 . . 111.5(2) ?
C19 C18 C17 . . 119.8(3) ?
C19 C18 H18 . . 120.1 ?
C17 C18 H18 . . 120.1 ?
C25 C26 C27 . . 120.3(3) ?
C25 C26 H26 . . 119.9 ?
C27 C26 H26 . . 119.9 ?
C26 C25 C24 . . 119.8(3) ?
C26 C25 H25 . . 120.1 ?
C24 C25 H25 . . 120.1 ?
N1 C1 C2 . . 178.4(4) ?
C25 C24 C23 . . 120.3(3) ?
C25 C24 H24 . . 119.9 ?
C23 C24 H24 . . 119.9 ?

loop_
_geom_bond_atom_site_label_1
_geom_bond_atom_site_label_2
_geom_bond_site_symmetry_2
_geom_bond_distance
_geom_bond_publ_flag
O1 C14 . 1.361(3) ?
O1 C11 . 1.405(3) ?
O3 C17 . 1.370(3) ?
O3 C21 . 1.431(3) ?
O2 C14 . 1.197(3) ?
C11 C12 . 1.369(4) ?
C11 C10 . 1.374(4) ?
C13 C12 . 1.386(4) ?
C13 C8 . 1.386(4) ?
C13 H13 . 0.9300 ?
C21 C22 . 1.492(4) ?
C21 H21A . 0.9700 ?
C21 H21B . 0.9700 ?
C10 C9 . 1.376(4) ?
C10 H10 . 0.9300 ?
C16 C17 . 1.379(4) ?
C16 C15 . 1.398(4) ?
C16 H16 . 0.9300 ?
C8 C9 . 1.389(4) ?
C8 C5 . 1.488(3) ?
C22 C27 . 1.385(4) ?
C22 C23 . 1.385(4) ?
C12 H12 . 0.9300 ?
C20 C15 . 1.378(4) ?
C20 C19 . 1.384(4) ?
C20 H20 . 0.9300 ?
C27 C26 . 1.385(4) ?
C27 H27 . 0.9300 ?
C17 C18 . 1.387(4) ?
C9 H9 . 0.9300 ?
C15 C14 . 1.482(4) ?
C6 C7 . 1.378(4) ?
C6 C5 . 1.388(4) ?
C6 H6 . 0.9300 ?
C5 C4 . 1.386(4) ?
C2 C7 . 1.377(4) ?
C2 C3 . 1.386(4) ?
C2 C1 . 1.448(4) ?
C4 C3 . 1.381(4) ?
C4 H4 . 0.9300 ?
C19 C18 . 1.374(4) ?
C19 H19 . 0.9300 ?
C23 C24 . 1.376(4) ?
C23 H23 . 0.9300 ?
N1 C1 . 1.141(4) ?
C7 H7 . 0.9300 ?
C3 H3 . 0.9300 ?
C18 H18 . 0.9300 ?
C26 C25 . 1.372(5) ?
C26 H26 . 0.9300 ?
C25 C24 . 1.373(4) ?
C25 H25 . 0.9300 ?
C24 H24 . 0.9300 ?

loop_
_geom_hbond_atom_site_label_D
_geom_hbond_atom_site_label_H
_geom_hbond_atom_site_label_A
_geom_hbond_site_symmetry_A
_geom_hbond_distance_DH
_geom_hbond_distance_HA
_geom_hbond_distance_DA
_geom_hbond_angle_DHA
_geom_hbond_publ_flag
C3 H3 O1 2_646 0.93 2.52 3.395(4) 158 yes
CH H4 Cg2 2_646 0.93 2.97 3.805(3) 151 yes
C9 H9 Cg4 2_655 0.93 2.90 3.579(3) 131 yes
C12 H12 Cg4 2_755 0.93 2.77 3.485(13) 135 yes

loop_
_geom_torsion_atom_site_label_1
_geom_torsion_atom_site_label_2
_geom_torsion_atom_site_label_3
_geom_torsion_atom_site_label_4
_geom_torsion_site_symmetry_1
_geom_torsion_site_symmetry_2
_geom_torsion_site_symmetry_3
_geom_torsion_site_symmetry_4
_geom_torsion
_geom_torsion_publ_flag
C14 O1 C11 C12 . . . . 120.6(3) ?
C14 O1 C11 C10 . . . . -65.3(4) ?
C17 O3 C21 C22 . . . . 179.1(2) ?
C12 C11 C10 C9 . . . . -1.4(4) ?
O1 C11 C10 C9 . . . . -175.3(3) ?
C12 C13 C8 C9 . . . . -0.5(4) ?
C12 C13 C8 C5 . . . . 179.8(2) ?
O3 C21 C22 C27 . . . . -52.9(3) ?
O3 C21 C22 C23 . . . . 127.8(3) ?
C10 C11 C12 C13 . . . . 0.8(4) ?
O1 C11 C12 C13 . . . . 174.9(2) ?
C8 C13 C12 C11 . . . . 0.2(4) ?
C23 C22 C27 C26 . . . . -0.2(4) ?
C21 C22 C27 C26 . . . . -179.5(3) ?
C21 O3 C17 C16 . . . . 9.1(4) ?
C21 O3 C17 C18 . . . . -172.0(3) ?
C15 C16 C17 O3 . . . . 179.6(3) ?
C15 C16 C17 C18 . . . . 0.8(4) ?
C11 C10 C9 C8 . . . . 1.0(4) ?
C13 C8 C9 C10 . . . . -0.1(4) ?
C5 C8 C9 C10 . . . . 179.6(3) ?
C19 C20 C15 C16 . . . . -1.6(4) ?
C19 C20 C15 C14 . . . . 175.4(3) ?
C17 C16 C15 C20 . . . . 1.3(4) ?
C17 C16 C15 C14 . . . . -175.9(2) ?
C7 C6 C5 C4 . . . . -2.0(4) ?
C7 C6 C5 C8 . . . . 177.3(3) ?
C13 C8 C5 C4 . . . . -142.5(3) ?
C9 C8 C5 C4 . . . . 37.8(4) ?
C13 C8 C5 C6 . . . . 38.2(4) ?
C9 C8 C5 C6 . . . . -141.5(3) ?
C6 C5 C4 C3 . . . . 1.8(4) ?
C8 C5 C4 C3 . . . . -177.6(3) ?
C15 C20 C19 C18 . . . . -0.3(5) ?
C27 C22 C23 C24 . . . . 0.7(4) ?
C21 C22 C23 C24 . . . . 180.0(3) ?
C3 C2 C7 C6 . . . . 1.0(5) ?
C1 C2 C7 C6 . . . . -179.1(3) ?
C5 C6 C7 C2 . . . . 0.7(4) ?
C5 C4 C3 C2 . . . . -0.2(4) ?
C7 C2 C3 C4 . . . . -1.2(5) ?
C1 C2 C3 C4 . . . . 178.9(3) ?
C11 O1 C14 O2 . . . . 0.0(4) ?
C11 O1 C14 C15 . . . . -177.8(2) ?
C20 C15 C14 O2 . . . . -162.2(3) ?
C16 C15 C14 O2 . . . . 14.9(4) ?
C20 C15 C14 O1 . . . . 15.5(4) ?
C16 C15 C14 O1 . . . . -167.4(2) ?
C20 C19 C18 C17 . . . . 2.4(5) ?
O3 C17 C18 C19 . . . . 178.4(3) ?
C16 C17 C18 C19 . . . . -2.7(4) ?
C22 C27 C26 C25 . . . . -0.4(4) ?
C27 C26 C25 C24 . . . . 0.5(4) ?
C26 C25 C24 C23 . . . . 0.0(4) ?
C22 C23 C24 C25 . . . . -0.6(4) ?
